data_4341921
loop_
_publ_author_name
'Retuerto, Maria'
'Yin, Zhiping'
'Emge, Thomas J.'
'Stephens, Peter W.'
'Li, Man-Rong'
'Sarkar, Tapati'
'Croft, Mark C.'
'Ignatov, Alexander'
'Yuan, Z.'
'Zhang, S. J.'
'Jin, Changqing'
'Paria Sena, Robert'
'Hadermann, Joke'
'Kotliar, Gabriel'
'Greenblatt, Martha'

_publ_section_title
;
 Hole Doping and Structural Transformation in CsTl1-xHgxCl3.
;
_journal_issue 3
_journal_name_full 'Inorganic chemistry'
_journal_page_first 1066
_journal_page_last 1075
_journal_paper_doi 10.1021/ic502400d
_journal_volume 54
_journal_year 2015
_chemical_formula_sum 'Cl3 Cs Hg0.88 Tl0.12'
_chemical_formula_weight 440.30
_space_group_IT_number 221
_symmetry_cell_setting cubic
_symmetry_space_group_name_Hall '-P 4 2 3'
_symmetry_space_group_name_H-M 'P m -3 m'
_atom_sites_solution_primary direct
_atom_sites_solution_secondary difmap
_audit_creation_method SHELXL-97
_cell_angle_alpha 90.00
_cell_angle_beta 90.00
_cell_angle_gamma 90.00
_cell_formula_units_Z 1
_cell_length_a 5.3739(14)
_cell_length_b 5.3739(14)
_cell_length_c 5.3739(14)
_cell_measurement_reflns_used 515
_cell_measurement_temperature 100(2)
_cell_measurement_theta_max 31.38
_cell_measurement_theta_min 3.79
_cell_volume 155.19(7)
_computing_cell_refinement 'Bruker SAINT'
_computing_data_collection 'Bruker APEX2'
_computing_data_reduction 'Bruker SAINT'
_computing_molecular_graphics 'Bruker SHELXTL'
_computing_publication_material 'Bruker SHELXTL'
_computing_structure_refinement 'SHELXL-97 (Sheldrick, 2008)'
_computing_structure_solution 'SHELXS-97 (Sheldrick, 2008)'
_diffrn_ambient_temperature 100(2)
_diffrn_measured_fraction_theta_full 1.000
_diffrn_measured_fraction_theta_max 1.000
_diffrn_measurement_device_type 'Bruker APEX-II CCD'
_diffrn_measurement_method '\f and \w scans'
_diffrn_radiation_monochromator graphite
_diffrn_radiation_source 'fine-focus sealed tube'
_diffrn_radiation_type MoK\a
_diffrn_radiation_wavelength 0.71073
_diffrn_reflns_av_R_equivalents 0.0255
_diffrn_reflns_av_sigmaI/netI 0.0130
_diffrn_reflns_limit_h_max 7
_diffrn_reflns_limit_h_min -6
_diffrn_reflns_limit_k_max 7
_diffrn_reflns_limit_k_min -5
_diffrn_reflns_limit_l_max 4
_diffrn_reflns_limit_l_min -7
_diffrn_reflns_number 649
_diffrn_reflns_theta_full 31.38
_diffrn_reflns_theta_max 31.38
_diffrn_reflns_theta_min 3.79
_exptl_absorpt_coefficient_mu 31.859
_exptl_absorpt_correction_T_max 0.7462
_exptl_absorpt_correction_T_min 0.4099
_exptl_absorpt_correction_type multi-scan
_exptl_absorpt_process_details 'Bruker SAINT (SADABS)'
_exptl_crystal_colour light_yellow
_exptl_crystal_density_diffrn 4.711
_exptl_crystal_density_method 'not measured'
_exptl_crystal_description block
_exptl_crystal_F_000 186
_exptl_crystal_size_max 0.12
_exptl_crystal_size_mid 0.03
_exptl_crystal_size_min 0.02
_refine_diff_density_max 2.111
_refine_diff_density_min -1.387
_refine_diff_density_rms 0.305
_refine_ls_extinction_method none
_refine_ls_goodness_of_fit_ref 1.002
_refine_ls_matrix_type full
_refine_ls_number_parameters 7
_refine_ls_number_reflns 78
_refine_ls_number_restraints 0
_refine_ls_restrained_S_all 1.002
_refine_ls_R_factor_all 0.0326
_refine_ls_R_factor_gt 0.0326
_refine_ls_shift/su_max 0.000
_refine_ls_shift/su_mean 0.000
_refine_ls_structure_factor_coef Fsqd
_refine_ls_weighting_details 'calc w=1/[\s^2^(Fo^2^)+(0.0300P)^2^+4.0000P] where P=(Fo^2^+2Fc^2^)/3'
_refine_ls_weighting_scheme calc
_refine_ls_wR_factor_gt 0.0743
_refine_ls_wR_factor_ref 0.0743
_reflns_number_gt 78
_reflns_number_total 78
_reflns_threshold_expression >2sigma(I)
_cod_data_source_file ic502400d_si_002.cif
_cod_data_source_block tl4hg6a_pm-3m
_cod_depositor_comments
;
The following automatic conversions were performed:

'_symmetry_cell_setting' value 'Cubic' changed to 'cubic' according
to
/home/saulius/struct/COD-crude-data--automatic-downloads/rss-feeds/ACS/lib/dictionaries/cif_core.dic
dictionary named 'cif_core.dic' version 2.4.2 from 2011-04-26.

Automatic conversion script
Id: cif_fix_values 2935 2014-11-11 08:27:57Z andrius 

 Adding full bibliography for 4341920--4341922.cif.
;
_cod_original_sg_symbol_H-M Pm-3m
_cod_database_code 4341921

loop_
_symmetry_equiv_pos_as_xyz
'x, y, z'
'-x, -y, z'
'-x, y, -z'
'x, -y, -z'
'z, x, y'
'z, -x, -y'
'-z, -x, y'
'-z, x, -y'
'y, z, x'
'-y, z, -x'
'y, -z, -x'
'-y, -z, x'
'y, x, -z'
'-y, -x, -z'
'y, -x, z'
'-y, x, z'
'x, z, -y'
'-x, z, y'
'-x, -z, -y'
'x, -z, y'
'z, y, -x'
'z, -y, x'
'-z, y, x'
'-z, -y, -x'
'-x, -y, -z'
'x, y, -z'
'x, -y, z'
'-x, y, z'
'-z, -x, -y'
'-z, x, y'
'z, x, -y'
'z, -x, y'
'-y, -z, -x'
'y, -z, x'
'-y, z, x'
'y, z, -x'
'-y, -x, z'
'y, x, z'
'-y, x, -z'
'y, -x, -z'
'-x, -z, y'
'x, -z, -y'
'x, z, y'
'-x, z, -y'
'-z, -y, x'
'-z, y, -x'
'z, -y, -x'
'z, y, x'

loop_
_atom_site_label
_atom_site_type_symbol
_atom_site_fract_x
_atom_site_fract_y
_atom_site_fract_z
_atom_site_U_iso_or_equiv
_atom_site_adp_type
_atom_site_occupancy
_atom_site_symmetry_multiplicity
_atom_site_calc_flag
_atom_site_refinement_flags
_atom_site_disorder_group
Cs1 Cs 0.0000 0.0000 0.0000 0.0472(9) Uani 1 48 d S .
Hg1A Hg 0.5000 0.5000 0.5000 0.0216(5) Uani 0.880(8) 48 d SP 1
Tl1B Tl 0.346(6) 0.5000 0.5000 0.0216(5) Uani 0.0199(14) 8 d SP 2
Cl1 Cl 0.0000 0.5000 0.5000 0.073(3) Uani 1 16 d S .

loop_
_atom_site_aniso_label
_atom_site_aniso_U_11
_atom_site_aniso_U_22
_atom_site_aniso_U_33
_atom_site_aniso_U_23
_atom_site_aniso_U_13
_atom_site_aniso_U_12
Cs1 0.0472(9) 0.0472(9) 0.0472(9) 0.000 0.000 0.000
Hg1A 0.0216(5) 0.0216(5) 0.0216(5) 0.000 0.000 0.000
Tl1B 0.0216(5) 0.0216(5) 0.0216(5) 0.000 0.000 0.000
Cl1 0.088(7) 0.065(4) 0.065(4) 0.000 0.000 0.000

loop_
_atom_type_symbol
_atom_type_description
_atom_type_scat_dispersion_real
_atom_type_scat_dispersion_imag
_atom_type_scat_source
Cl Cl 0.1484 0.1585 'International Tables Vol C Tables 4.2.6.8 and 6.1.1.4'
Cs Cs -0.3680 2.1192 'International Tables Vol C Tables 4.2.6.8 and 6.1.1.4'
Hg Hg -2.3894 9.2266 'International Tables Vol C Tables 4.2.6.8 and 6.1.1.4'
Tl Tl -2.8358 9.6688 'International Tables Vol C Tables 4.2.6.8 and 6.1.1.4'

loop_
_geom_angle_atom_site_label_1
_geom_angle_atom_site_label_2
_geom_angle_atom_site_label_3
_geom_angle
_geom_angle_site_symmetry_1
_geom_angle_site_symmetry_3
Cl1 Cs1 Cl1 180.0 9 9_445
Cl1 Cs1 Cl1 60.0 9 .
Cl1 Cs1 Cl1 120.0 9_445 .
Cl1 Cs1 Cl1 60.0 9 5
Cl1 Cs1 Cl1 120.0 9_445 5
Cl1 Cs1 Cl1 60.0 . 5
Cl1 Cs1 Cl1 120.0 9 5_454
Cl1 Cs1 Cl1 60.0 9_445 5_454
Cl1 Cs1 Cl1 120.0 . 5_454
Cl1 Cs1 Cl1 180.0 5 5_454
Cl1 Cs1 Cl1 120.0 9 1_544
Cl1 Cs1 Cl1 60.0 9_445 1_544
Cl1 Cs1 Cl1 180.0 . 1_544
Cl1 Cs1 Cl1 120.0 5 1_544
Cl1 Cs1 Cl1 60.0 5_454 1_544
Cl1 Cs1 Cl1 90.0 9 9_455
Cl1 Cs1 Cl1 90.0 9_445 9_455
Cl1 Cs1 Cl1 60.0 . 9_455
Cl1 Cs1 Cl1 120.0 5 9_455
Cl1 Cs1 Cl1 60.0 5_454 9_455
Cl1 Cs1 Cl1 120.0 1_544 9_455
Cl1 Cs1 Cl1 90.0 9 9_545
Cl1 Cs1 Cl1 90.0 9_445 9_545
Cl1 Cs1 Cl1 120.0 . 9_545
Cl1 Cs1 Cl1 60.0 5 9_545
Cl1 Cs1 Cl1 120.0 5_454 9_545
Cl1 Cs1 Cl1 60.0 1_544 9_545
Cl1 Cs1 Cl1 180.0 9_455 9_545
Cl1 Cs1 Cl1 120.0 9 5_455
Cl1 Cs1 Cl1 60.0 9_445 5_455
Cl1 Cs1 Cl1 60.0 . 5_455
Cl1 Cs1 Cl1 90.0 5 5_455
Cl1 Cs1 Cl1 90.0 5_454 5_455
Cl1 Cs1 Cl1 120.0 1_544 5_455
Cl1 Cs1 Cl1 60.0 9_455 5_455
Cl1 Cs1 Cl1 120.0 9_545 5_455
Cl1 Cs1 Cl1 60.0 9 5_554
Cl1 Cs1 Cl1 120.0 9_445 5_554
Cl1 Cs1 Cl1 120.0 . 5_554
Cl1 Cs1 Cl1 90.0 5 5_554
Cl1 Cs1 Cl1 90.0 5_454 5_554
Cl1 Cs1 Cl1 60.0 1_544 5_554
Cl1 Cs1 Cl1 120.0 9_455 5_554
Cl1 Cs1 Cl1 60.0 9_545 5_554
Cl1 Cs1 Cl1 180.0 5_455 5_554
Cl1 Cs1 Cl1 120.0 9 1_545
Cl1 Cs1 Cl1 60.0 9_445 1_545
Cl1 Cs1 Cl1 90.0 . 1_545
Cl1 Cs1 Cl1 60.0 5 1_545
Cl1 Cs1 Cl1 120.0 5_454 1_545
Cl1 Cs1 Cl1 90.0 1_544 1_545
Cl1 Cs1 Cl1 120.0 9_455 1_545
Cl1 Cs1 Cl1 60.0 9_545 1_545
Cl1 Cs1 Cl1 60.0 5_455 1_545
Cl1 Cs1 Cl1 120.0 5_554 1_545
Cl1 Cs1 Cl1 60.0 9 1_554
Cl1 Cs1 Cl1 120.0 9_445 1_554
Cl1 Cs1 Cl1 90.0 . 1_554
Cl1 Cs1 Cl1 120.0 5 1_554
Cl1 Cs1 Cl1 60.0 5_454 1_554
Cl1 Cs1 Cl1 90.0 1_544 1_554
Cl1 Cs1 Cl1 60.0 9_455 1_554
Cl1 Cs1 Cl1 120.0 9_545 1_554
Cl1 Cs1 Cl1 120.0 5_455 1_554
Cl1 Cs1 Cl1 60.0 5_554 1_554
Cl1 Cs1 Cl1 180.0 1_545 1_554
Cl1 Hg1A Cl1 90.0 9_556 .
Cl1 Hg1A Cl1 90.0 9_556 1_655
Cl1 Hg1A Cl1 180.0 . 1_655
Cl1 Hg1A Cl1 90.0 9_556 5
Cl1 Hg1A Cl1 90.0 . 5
Cl1 Hg1A Cl1 90.0 1_655 5
Cl1 Hg1A Cl1 90.0 9_556 5_565
Cl1 Hg1A Cl1 90.0 . 5_565
Cl1 Hg1A Cl1 90.0 1_655 5_565
Cl1 Hg1A Cl1 180.0 5 5_565
Cl1 Hg1A Cl1 180.0 9_556 9
Cl1 Hg1A Cl1 90.0 . 9
Cl1 Hg1A Cl1 90.0 1_655 9
Cl1 Hg1A Cl1 90.0 5 9
Cl1 Hg1A Cl1 90.0 5_565 9
Tl1B Tl1B Tl1B 60.000(9) 33_666 29_666
Tl1B Tl1B Tl1B 90.000(12) 33_666 9
Tl1B Tl1B Tl1B 60.000(7) 29_666 9
Tl1B Tl1B Tl1B 60.000(4) 33_666 5
Tl1B Tl1B Tl1B 90.000(10) 29_666 5
Tl1B Tl1B Tl1B 60.000(4) 9 5
Tl1B Tl1B Tl1B 45.000(7) 33_666 25_666
Tl1B Tl1B Tl1B 45.000(6) 29_666 25_666
Tl1B Tl1B Tl1B 45.000(8) 9 25_666
Tl1B Tl1B Tl1B 45.000(2) 5 25_666
Tl1B Tl1B Cl1 135.000(4) 33_666 .
Tl1B Tl1B Cl1 135.000(2) 29_666 .
Tl1B Tl1B Cl1 135.000(3) 9 .
Tl1B Tl1B Cl1 135.000(5) 5 .
Tl1B Tl1B Cl1 180.000(2) 25_666 .
Tl1B Tl1B Cl1 27.9(6) 33_666 9_556
Tl1B Tl1B Cl1 78.0(4) 29_666 9_556
Tl1B Tl1B Cl1 117.9(6) 9 9_556
Tl1B Tl1B Cl1 78.0(4) 5 9_556
Tl1B Tl1B Cl1 72.9(6) 25_666 9_556
Cl1 Tl1B Cl1 107.1(6) . 9_556
Tl1B Tl1B Cl1 78.0(4) 33_666 5_565
Tl1B Tl1B Cl1 27.9(6) 29_666 5_565
Tl1B Tl1B Cl1 78.0(4) 9 5_565
Tl1B Tl1B Cl1 117.9(6) 5 5_565
Tl1B Tl1B Cl1 72.9(6) 25_666 5_565
Cl1 Tl1B Cl1 107.1(6) . 5_565
Cl1 Tl1B Cl1 85.0(3) 9_556 5_565
Tl1B Tl1B Cl1 117.9(6) 33_666 9
Tl1B Tl1B Cl1 78.0(4) 29_666 9
Tl1B Tl1B Cl1 27.9(6) 9 9
Tl1B Tl1B Cl1 78.0(4) 5 9
Tl1B Tl1B Cl1 72.9(6) 25_666 9
Cl1 Tl1B Cl1 107.1(6) . 9
Cl1 Tl1B Cl1 145.7(12) 9_556 9
Cl1 Tl1B Cl1 85.0(3) 5_565 9
Tl1B Tl1B Cl1 78.0(4) 33_666 5
Tl1B Tl1B Cl1 117.9(6) 29_666 5
Tl1B Tl1B Cl1 78.0(4) 9 5
Tl1B Tl1B Cl1 27.9(6) 5 5
Tl1B Tl1B Cl1 72.9(6) 25_666 5
Cl1 Tl1B Cl1 107.1(6) . 5
Cl1 Tl1B Cl1 85.0(3) 9_556 5
Cl1 Tl1B Cl1 145.7(12) 5_565 5
Cl1 Tl1B Cl1 85.0(3) 9 5
Tl1B Tl1B Tl1B 135.0 33_666 25_566
Tl1B Tl1B Tl1B 135.000(1) 29_666 25_566
Tl1B Tl1B Tl1B 135.0 9 25_566
Tl1B Tl1B Tl1B 135.000(1) 5 25_566
Tl1B Tl1B Tl1B 180.000(1) 25_666 25_566
Cl1 Tl1B Tl1B 0.000(1) . 25_566
Cl1 Tl1B Tl1B 107.1(6) 9_556 25_566
Cl1 Tl1B Tl1B 107.1(6) 5_565 25_566
Cl1 Tl1B Tl1B 107.1(6) 9 25_566
Cl1 Tl1B Tl1B 107.1(6) 5 25_566
Tl1B Tl1B Cs1 139.5(2) 33_666 .
Tl1B Tl1B Cs1 139.5(2) 29_666 .
Tl1B Tl1B Cs1 82.0(3) 9 .
Tl1B Tl1B Cs1 82.0(3) 5 .
Tl1B Tl1B Cs1 116.1(4) 25_666 .
Cl1 Tl1B Cs1 63.9(4) . .
Cl1 Tl1B Cs1 137.4(2) 9_556 .
Cl1 Tl1B Cs1 137.4(2) 5_565 .
Cl1 Tl1B Cs1 61.47(18) 9 .
Cl1 Tl1B Cs1 61.47(18) 5 .
Tl1B Tl1B Cs1 63.9(4) 25_566 .
Tl1B Cl1 Tl1B 180.000(5) 25_566 .
Tl1B Cl1 Hg1A 0.000(2) 25_566 1_455
Tl1B Cl1 Hg1A 180.000(2) . 1_455
Tl1B Cl1 Hg1A 180.000(2) 25_566 .
Tl1B Cl1 Hg1A 0.000(2) . .
Hg1A Cl1 Hg1A 180.0 1_455 .
Tl1B Cl1 Tl1B 162.9(6) 25_566 33_666
Tl1B Cl1 Tl1B 17.1(6) . 33_666
Hg1A Cl1 Tl1B 162.9(6) 1_455 33_666
Hg1A Cl1 Tl1B 17.1(6) . 33_666
Tl1B Cl1 Tl1B 17.1(6) 25_566 9_455
Tl1B Cl1 Tl1B 162.9(6) . 9_455
Hg1A Cl1 Tl1B 17.1(6) 1_455 9_455
Hg1A Cl1 Tl1B 162.9(6) . 9_455
Tl1B Cl1 Tl1B 180.0 33_666 9_455
Tl1B Cl1 Tl1B 162.9(6) 25_566 29_666
Tl1B Cl1 Tl1B 17.1(6) . 29_666
Hg1A Cl1 Tl1B 162.9(6) 1_455 29_666
Hg1A Cl1 Tl1B 17.1(6) . 29_666
Tl1B Cl1 Tl1B 24.0(8) 33_666 29_666
Tl1B Cl1 Tl1B 156.0(8) 9_455 29_666
Tl1B Cl1 Tl1B 17.1(6) 25_566 5_455
Tl1B Cl1 Tl1B 162.9(6) . 5_455
Hg1A Cl1 Tl1B 17.1(6) 1_455 5_455
Hg1A Cl1 Tl1B 162.9(6) . 5_455
Tl1B Cl1 Tl1B 156.0(8) 33_666 5_455
Tl1B Cl1 Tl1B 24.0(8) 9_455 5_455
Tl1B Cl1 Tl1B 180.000(1) 29_666 5_455
Tl1B Cl1 Tl1B 17.1(6) 25_566 33_566
Tl1B Cl1 Tl1B 162.9(6) . 33_566
Hg1A Cl1 Tl1B 17.1(6) 1_455 33_566
Hg1A Cl1 Tl1B 162.9(6) . 33_566
Tl1B Cl1 Tl1B 145.7(12) 33_666 33_566
Tl1B Cl1 Tl1B 34.3(12) 9_455 33_566
Tl1B Cl1 Tl1B 156.0(8) 29_666 33_566
Tl1B Cl1 Tl1B 24.0(8) 5_455 33_566
Tl1B Cl1 Tl1B 162.9(6) 25_566 9
Tl1B Cl1 Tl1B 17.1(6) . 9
Hg1A Cl1 Tl1B 162.9(6) 1_455 9
Hg1A Cl1 Tl1B 17.1(6) . 9
Tl1B Cl1 Tl1B 34.3(12) 33_666 9
Tl1B Cl1 Tl1B 145.7(12) 9_455 9
Tl1B Cl1 Tl1B 24.0(8) 29_666 9
Tl1B Cl1 Tl1B 156.0(8) 5_455 9
Tl1B Cl1 Tl1B 180.000(1) 33_566 9
Tl1B Cl1 Tl1B 162.9(6) 25_566 5
Tl1B Cl1 Tl1B 17.1(6) . 5
Hg1A Cl1 Tl1B 162.9(6) 1_455 5
Hg1A Cl1 Tl1B 17.1(6) . 5
Tl1B Cl1 Tl1B 24.0(8) 33_666 5
Tl1B Cl1 Tl1B 156.0(8) 9_455 5
Tl1B Cl1 Tl1B 34.3(12) 29_666 5
Tl1B Cl1 Tl1B 145.7(12) 5_455 5
Tl1B Cl1 Tl1B 156.0(8) 33_566 5
Tl1B Cl1 Tl1B 24.0(8) 9 5
Tl1B Cl1 Tl1B 17.1(6) 25_566 29_566
Tl1B Cl1 Tl1B 162.9(6) . 29_566
Hg1A Cl1 Tl1B 17.1(6) 1_455 29_566
Hg1A Cl1 Tl1B 162.9(6) . 29_566
Tl1B Cl1 Tl1B 156.0(8) 33_666 29_566
Tl1B Cl1 Tl1B 24.0(8) 9_455 29_566
Tl1B Cl1 Tl1B 145.7(12) 29_666 29_566
Tl1B Cl1 Tl1B 34.3(12) 5_455 29_566
Tl1B Cl1 Tl1B 24.0(8) 33_566 29_566
Tl1B Cl1 Tl1B 156.0(8) 9 29_566
Tl1B Cl1 Tl1B 180.000(2) 5 29_566

loop_
_geom_bond_atom_site_label_1
_geom_bond_atom_site_label_2
_geom_bond_distance
_geom_bond_site_symmetry_2
Cs1 Cl1 3.7999(10) 9
Cs1 Cl1 3.7999(10) 9_445
Cs1 Cl1 3.7999(10) .
Cs1 Cl1 3.7999(10) 5
Cs1 Cl1 3.7999(10) 5_454
Cs1 Cl1 3.7999(10) 1_544
Cs1 Cl1 3.7999(10) 9_455
Cs1 Cl1 3.7999(10) 9_545
Cs1 Cl1 3.7999(10) 5_455
Cs1 Cl1 3.7999(10) 5_554
Cs1 Cl1 3.7999(10) 1_545
Cs1 Cl1 3.7999(10) 1_554
Hg1A Cl1 2.6869(7) 9_556
Hg1A Cl1 2.6869(7) .
Hg1A Cl1 2.6869(7) 1_655
Hg1A Cl1 2.6869(7) 5
Hg1A Cl1 2.6869(7) 5_565
Hg1A Cl1 2.6869(7) 9
Tl1B Tl1B 1.17(4) 33_666
Tl1B Tl1B 1.17(4) 29_666
Tl1B Tl1B 1.17(4) 9
Tl1B Tl1B 1.17(4) 5
Tl1B Tl1B 1.66(6) 25_666
Tl1B Cl1 1.86(3) .
Tl1B Cl1 2.812(9) 9_556
Tl1B Cl1 2.812(9) 5_565
Tl1B Cl1 2.812(9) 9
Tl1B Cl1 2.812(9) 5
Tl1B Tl1B 3.72(6) 25_566
Cl1 Tl1B 1.86(3) 25_566
Cl1 Hg1A 2.6869(7) 1_455
Cl1 Tl1B 2.812(9) 33_666
Cl1 Tl1B 2.812(9) 9_455
Cl1 Tl1B 2.812(9) 29_666
Cl1 Tl1B 2.812(9) 5_455
Cl1 Tl1B 2.812(9) 33_566
Cl1 Tl1B 2.812(9) 9
Cl1 Tl1B 2.812(9) 5
Cl1 Tl1B 2.812(9) 29_566
